data_4330715
loop_
_publ_author_name
'Daniel P. Lazzaro'
'Phillip E. Fanwick'
'David R. McMillin'

_publ_contact_author_address
;Department of Chemistry
Purdue University
560 Oval Dr.
W. Lafayette
IN 47907-2084
;
_publ_contact_author_email pfanwick@purdue.edu
_publ_contact_author_name 'Phillip E. Fanwick'
_publ_section_title
;
 Arylated versus Cyclometalated Platinum(II) Polypyridines:
 Photoluminescence from Pt(4'-R-trpy)Ph+ Systems (R = NMe2,
 N-Pyrrolidinyl, or 1-Pyrenyl)
;
_journal_name_full 'Inorganic Chemistry'
_journal_page_first 10474
_journal_page_last 10476
_journal_paper_doi 10.1021/ic301593b
_journal_volume 51
_journal_year 2012
_chemical_formula_moiety 'C23 H21 N4 Pt1,F6 P1'
_chemical_formula_sum 'C23 H21 F6 N4 P Pt'
_chemical_formula_weight 693.51
_chemical_name_systematic ' ?'
_space_group_IT_number 2
_symmetry_cell_setting triclinic
_symmetry_space_group_name_Hall '-P 1'
_symmetry_space_group_name_H-M 'P -1'
_atom_type_scat_source 'International Tables for Crystallography (Vol C)'
_cell_angle_alpha 100.421(8)
_cell_angle_beta 95.372(7)
_cell_angle_gamma 112.957(6)
_cell_formula_units_Z 2
_cell_length_a 9.5507(8)
_cell_length_b 10.8950(10)
_cell_length_c 12.2590(12)
_cell_measurement_reflns_used 16775
_cell_measurement_temperature 150.00(2)
_cell_measurement_theta_max 72
_cell_measurement_theta_min 4
_cell_volume 1136.1(2)
_computing_cell_refinement 'DENZO/SCALEPACK (Otwinowski & Minor, 1996)'
_computing_data_collection 'Collect (Nonius, 1998)'
_computing_data_reduction 'DENZO/SCALEPACK (Otwinowski & Minor, 1996)'
_computing_molecular_graphics
;
    ORTEP (Johnson, 1976)
    PLATON (Spek, 2003)
;
_computing_publication_material 'SHELX97(Sheldrick, 2008) and local programs'
_computing_structure_refinement 'SHELX97 (Sheldrick, 2008)'
_computing_structure_solution
;
 PATTY (DIRDIF, Beurskins, 2008)
;
_diffrn_ambient_temperature 150.00(2)
_diffrn_measured_fraction_theta_full 0.8800
_diffrn_measured_fraction_theta_max 0.8800
_diffrn_measurement_device_type Nonius_KappaCCD
_diffrn_measurement_method \w
_diffrn_radiation_monochromator 'graphite 002'
_diffrn_radiation_type CU-K\a
_diffrn_radiation_wavelength 1.54184
_diffrn_reflns_av_R_equivalents 0.0700
_diffrn_reflns_av_sigmaI/netI 0.0335
_diffrn_reflns_limit_h_max 11
_diffrn_reflns_limit_h_min 0
_diffrn_reflns_limit_k_max 12
_diffrn_reflns_limit_k_min -13
_diffrn_reflns_limit_l_max 14
_diffrn_reflns_limit_l_min -15
_diffrn_reflns_number 16775
_diffrn_reflns_theta_full 60.0
_diffrn_reflns_theta_max 72.04
_diffrn_reflns_theta_min 3.73
_diffrn_standards_number 0
_exptl_absorpt_coefficient_mu 12.859
_exptl_absorpt_correction_T_max 0.6799
_exptl_absorpt_correction_T_min 0.5216
_exptl_absorpt_correction_type multi-scan
_exptl_absorpt_process_details 'SCALEPACK (Otwinowski & Minor, 1997)'
_exptl_crystal_colour yellow
_exptl_crystal_density_diffrn 2.027
_exptl_crystal_description needle
_exptl_crystal_F_000 668
_exptl_crystal_size_max 0.20
_exptl_crystal_size_mid 0.04
_exptl_crystal_size_min 0.03
_refine_diff_density_max 3.67
_refine_diff_density_min -1.09
_refine_ls_extinction_method none
_refine_ls_goodness_of_fit_ref 1.076
_refine_ls_hydrogen_treatment constr
_refine_ls_matrix_type full
_refine_ls_number_parameters 318
_refine_ls_number_reflns 3926
_refine_ls_number_restraints 0
_refine_ls_R_factor_all 0.056
_refine_ls_R_factor_gt 0.053
_refine_ls_shift/su_max 0.000
_refine_ls_structure_factor_coef Fsqd
_refine_ls_weighting_details '1/[\s^2^(Fo^2^)+(0.1112P)^2^+2.4469P] where P=(Fo^2^+2Fc^2^)/3  '
_refine_ls_weighting_scheme calc
_refine_ls_wR_factor_gt 0.141
_refine_ls_wR_factor_ref 0.145
_reflns_number_gt 3614
_reflns_number_total 3926
_reflns_threshold_expression >2.0\s(I)
_cod_data_source_file ic301593b_si_002_4.cif
_cod_data_source_block PTDTPH
_cod_depositor_comments
;
The following automatic conversions were performed:

'_refine_ls_weighting_scheme' value 'calc ' changed to 'calc'
according to the built-in table from CIF Core dictionary named
'cif_core.dic' version 2.4.1 from 2010-06-29.

Automatic conversion script
Id: cif_fix_values 1891 2012-01-12 08:04:46Z andrius 
;
_cod_original_cell_volume 1136.06(18)
_cod_original_formula_sum 'C23 H21 F6 N4 P1 Pt1'
_cod_database_code 4330715

loop_
_symmetry_equiv_pos_as_xyz
'x, y, z'
'-x, -y, -z'

loop_
_atom_site_label
_atom_site_fract_x
_atom_site_fract_y
_atom_site_fract_z
_atom_site_U_iso_or_equiv
_atom_site_adp_type
_atom_site_occupancy
_atom_site_symmetry_multiplicity
_atom_site_calc_flag
_atom_site_refinement_flags
Pt1 0.25491(3) 0.07537(3) 0.16355(2) 0.03030(17) Uani 1 1 d .
P1 0.1984(3) -0.3651(2) 0.25871(18) 0.0377(5) Uani 1 1 d .
F1 0.1074(7) -0.3968(6) 0.1325(4) 0.0545(14) Uani 1 1 d .
F2 0.2992(8) -0.2111(6) 0.2519(6) 0.0629(17) Uani 1 1 d .
F3 0.0714(7) -0.3194(6) 0.3076(5) 0.0526(13) Uani 1 1 d .
F4 0.0950(7) -0.5195(5) 0.2648(5) 0.0555(14) Uani 1 1 d .
F5 0.3224(7) -0.4122(6) 0.2079(5) 0.0584(15) Uani 1 1 d .
F6 0.2886(7) -0.3338(7) 0.3837(5) 0.0589(15) Uani 1 1 d .
N1 0.4664(8) 0.2147(7) 0.1528(5) 0.0316(14) Uani 1 1 d .
N8 0.2636(8) 0.0039(7) 0.0031(5) 0.0281(14) Uani 1 1 d .
N14 0.0465(8) -0.0891(6) 0.1182(5) 0.0317(14) Uani 1 1 d .
N19 0.2678(8) -0.1254(8) -0.3309(6) 0.0370(16) Uani 1 1 d .
C2 0.5725(10) 0.3179(8) 0.2342(7) 0.0362(18) Uani 1 1 d .
C3 0.7142(10) 0.4054(9) 0.2159(7) 0.0387(19) Uani 1 1 d .
C4 0.7503(9) 0.3859(8) 0.1074(7) 0.0369(18) Uani 1 1 d .
C5 0.6436(10) 0.2793(8) 0.0238(7) 0.0387(18) Uani 1 1 d .
C6 0.5030(10) 0.1930(8) 0.0468(6) 0.0321(16) Uani 1 1 d .
C7 0.3858(9) 0.0741(8) -0.0394(6) 0.0313(16) Uani 1 1 d .
C9 0.1398(10) -0.1045(8) -0.0587(7) 0.0328(16) Uani 1 1 d .
C10 0.1349(9) -0.1490(8) -0.1735(7) 0.0321(17) Uani 1 1 d .
C11 0.2647(10) -0.0829(8) -0.2220(7) 0.0331(17) Uani 1 1 d .
C12 0.3954(10) 0.0344(8) -0.1507(7) 0.0343(17) Uani 1 1 d .
C13 0.0176(9) -0.1621(8) 0.0063(7) 0.0305(16) Uani 1 1 d .
C15 -0.0630(10) -0.1356(8) 0.1804(7) 0.0354(17) Uani 1 1 d .
C16 -0.2016(10) -0.2502(9) 0.1378(8) 0.0379(18) Uani 1 1 d .
C17 -0.2272(10) -0.3226(8) 0.0289(7) 0.0371(18) Uani 1 1 d .
C18 -0.1157(10) -0.2776(8) -0.0383(7) 0.0367(18) Uani 1 1 d .
C19 0.4043(11) -0.0623(10) -0.3789(7) 0.043(2) Uani 1 1 d .
C20 0.1290(11) -0.2337(10) -0.4059(7) 0.046(2) Uani 1 1 d .
C21 0.2467(10) 0.1566(9) 0.3240(6) 0.0310(17) Uani 1 1 d .
C22 0.2147(11) 0.0777(9) 0.4061(7) 0.0383(19) Uani 1 1 d .
C23 0.2118(11) 0.1356(10) 0.5164(8) 0.043(2) Uani 1 1 d .
C24 0.2416(13) 0.2747(10) 0.5487(8) 0.049(2) Uani 1 1 d .
C25 0.2770(11) 0.3544(9) 0.4709(7) 0.043(2) Uani 1 1 d .
C26 0.2753(10) 0.2948(8) 0.3599(7) 0.0371(18) Uani 1 1 d .
H2 0.5493 0.3316 0.3079 0.043 Uiso 1 1 calc R
H3 0.7859 0.4776 0.2757 0.046 Uiso 1 1 calc R
H4 0.8461 0.4449 0.0923 0.044 Uiso 1 1 calc R
H5 0.6657 0.2643 -0.0502 0.046 Uiso 1 1 calc R
H10 0.0453 -0.2231 -0.2188 0.039 Uiso 1 1 calc R
H12 0.4846 0.0823 -0.1797 0.041 Uiso 1 1 calc R
H15 -0.0448 -0.0879 0.2569 0.042 Uiso 1 1 calc R
H16 -0.2777 -0.2779 0.1837 0.045 Uiso 1 1 calc R
H17 -0.3200 -0.4028 -0.0009 0.045 Uiso 1 1 calc R
H18 -0.1323 -0.3268 -0.1141 0.044 Uiso 1 1 calc R
H22 0.1949 -0.0167 0.3854 0.046 Uiso 1 1 calc R
H23 0.1896 0.0806 0.5698 0.052 Uiso 1 1 calc R
H24 0.2374 0.3139 0.6234 0.059 Uiso 1 1 calc R
H25 0.3026 0.4498 0.4931 0.052 Uiso 1 1 calc R
H26 0.2942 0.3502 0.3066 0.045 Uiso 1 1 calc R
H19A 0.4176 0.0303 -0.3835 0.065 Uiso 1 1 calc R
H19B 0.3919 -0.1176 -0.4546 0.065 Uiso 1 1 calc R
H19C 0.4954 -0.0572 -0.3309 0.065 Uiso 1 1 calc R
H20A 0.1054 -0.3202 -0.3828 0.069 Uiso 1 1 calc R
H20B 0.1473 -0.2451 -0.4836 0.069 Uiso 1 1 calc R
H20C 0.0416 -0.2083 -0.4012 0.069 Uiso 1 1 calc R

loop_
_atom_site_aniso_label
_atom_site_aniso_U_11
_atom_site_aniso_U_22
_atom_site_aniso_U_33
_atom_site_aniso_U_12
_atom_site_aniso_U_13
_atom_site_aniso_U_23
Pt1 0.0338(2) 0.0285(2) 0.0259(2) 0.01118(16) 0.00525(15) 0.00384(14)
P1 0.0409(11) 0.0323(10) 0.0313(10) 0.0077(9) 0.0065(9) 0.0044(8)
F1 0.051(3) 0.063(3) 0.033(3) 0.008(3) 0.003(2) 0.011(2)
F2 0.066(4) 0.031(3) 0.072(4) 0.001(3) 0.017(3) 0.006(3)
F3 0.057(3) 0.048(3) 0.054(3) 0.024(3) 0.013(3) 0.010(2)
F4 0.068(4) 0.036(3) 0.054(3) 0.012(3) 0.016(3) 0.010(2)
F5 0.058(4) 0.065(4) 0.050(3) 0.026(3) 0.015(3) 0.004(3)
F6 0.056(3) 0.074(4) 0.036(3) 0.023(3) 0.000(2) 0.002(3)
N1 0.032(3) 0.030(3) 0.028(3) 0.008(3) 0.006(3) 0.008(3)
N8 0.030(3) 0.032(3) 0.017(3) 0.008(3) 0.007(2) 0.000(2)
N14 0.039(4) 0.022(3) 0.026(3) 0.006(3) 0.002(3) 0.005(2)
N19 0.032(4) 0.048(4) 0.026(3) 0.014(3) 0.009(3) 0.002(3)
C2 0.041(4) 0.029(4) 0.032(4) 0.010(3) 0.003(3) 0.004(3)
C3 0.035(4) 0.034(4) 0.035(4) 0.009(3) -0.007(3) -0.001(3)
C4 0.031(4) 0.034(4) 0.041(4) 0.007(3) 0.008(3) 0.010(3)
C5 0.044(5) 0.038(4) 0.032(4) 0.013(4) 0.004(3) 0.013(3)
C6 0.041(4) 0.028(4) 0.031(4) 0.017(3) 0.011(3) 0.007(3)
C7 0.031(4) 0.032(4) 0.028(4) 0.011(3) 0.002(3) 0.004(3)
C9 0.041(4) 0.030(4) 0.030(4) 0.016(3) 0.005(3) 0.008(3)
C10 0.028(4) 0.032(4) 0.034(4) 0.014(3) 0.002(3) 0.002(3)
C11 0.031(4) 0.037(4) 0.027(4) 0.015(3) -0.001(3) 0.000(3)
C12 0.040(4) 0.029(4) 0.031(4) 0.013(3) 0.003(3) 0.005(3)
C13 0.029(4) 0.033(4) 0.033(4) 0.016(3) 0.005(3) 0.009(3)
C15 0.039(4) 0.036(4) 0.031(4) 0.014(3) 0.009(3) 0.011(3)
C16 0.037(4) 0.041(4) 0.039(4) 0.016(4) 0.015(4) 0.014(4)
C17 0.043(4) 0.031(4) 0.036(4) 0.013(3) 0.008(3) 0.010(3)
C18 0.043(5) 0.032(4) 0.034(4) 0.019(4) 0.002(3) 0.001(3)
C19 0.045(5) 0.054(5) 0.023(4) 0.016(4) 0.007(3) 0.003(4)
C20 0.044(5) 0.058(5) 0.020(4) 0.009(4) 0.003(3) 0.000(4)
C21 0.032(4) 0.038(4) 0.015(3) 0.009(3) 0.007(3) -0.002(3)
C22 0.043(5) 0.041(4) 0.028(4) 0.015(4) 0.005(4) 0.009(3)
C23 0.051(5) 0.046(5) 0.035(4) 0.020(4) 0.008(4) 0.011(4)
C24 0.064(6) 0.053(5) 0.031(4) 0.032(5) 0.003(4) -0.004(4)
C25 0.051(5) 0.043(5) 0.036(4) 0.023(4) 0.012(4) 0.003(4)
C26 0.041(4) 0.037(4) 0.030(4) 0.017(4) 0.004(3) 0.002(3)

loop_
_atom_type_symbol
_atom_type_radius_bond
Pt 1.30
P 1.06
F 0.72
N 0.75
C 0.77
H 0.32

loop_
_geom_angle_atom_site_label_1
_geom_angle_atom_site_label_2
_geom_angle_atom_site_label_3
_geom_angle
N8 Pt1 C21 177.1(3)
N8 Pt1 N1 80.0(3)
C21 Pt1 N1 98.6(3)
N8 Pt1 N14 80.1(3)
C21 Pt1 N14 101.2(3)
N1 Pt1 N14 160.1(3)
F6 P1 F5 90.7(3)
F6 P1 F2 90.2(4)
F5 P1 F2 90.1(4)
F6 P1 F3 90.3(3)
F5 P1 F3 178.9(3)
F2 P1 F3 90.3(3)
F6 P1 F4 90.3(3)
F5 P1 F4 90.4(3)
F2 P1 F4 179.2(4)
F3 P1 F4 89.1(3)
F6 P1 F1 179.9(4)
F5 P1 F1 89.2(3)
F2 P1 F1 89.8(3)
F3 P1 F1 89.8(3)
F4 P1 F1 89.6(3)
C2 N1 C6 118.0(7)
C2 N1 Pt1 128.9(6)
C6 N1 Pt1 113.1(5)
C7 N8 C9 123.4(7)
C7 N8 Pt1 118.4(5)
C9 N8 Pt1 117.9(5)
C15 N14 C13 117.4(7)
C15 N14 Pt1 129.1(5)
C13 N14 Pt1 113.5(5)
C11 N19 C19 121.5(7)
C11 N19 C20 120.0(7)
C19 N19 C20 118.5(7)
N1 C2 C3 123.1(8)
N1 C2 H2 118.40
C3 C2 H2 118.40
C2 C3 C4 119.0(7)
C2 C3 H3 120.50
C4 C3 H3 120.50
C5 C4 C3 118.4(8)
C5 C4 H4 120.80
C3 C4 H4 120.80
C4 C5 C6 120.4(8)
C4 C5 H5 119.80
C6 C5 H5 119.80
N1 C6 C5 120.9(7)
N1 C6 C7 116.4(7)
C5 C6 C7 122.7(7)
N8 C7 C12 121.4(7)
N8 C7 C6 111.9(7)
C12 C7 C6 126.7(7)
N8 C9 C10 119.7(8)
N8 C9 C13 113.4(7)
C10 C9 C13 126.9(7)
C9 C10 C11 119.4(7)
C9 C10 H10 120.30
C11 C10 H10 120.30
N19 C11 C10 121.6(7)
N19 C11 C12 120.2(8)
C10 C11 C12 118.2(7)
C7 C12 C11 117.8(8)
C7 C12 H12 121.10
C11 C12 H12 121.10
C18 C13 N14 121.6(7)
C18 C13 C9 123.4(7)
N14 C13 C9 115.0(7)
N14 C15 C16 123.0(8)
N14 C15 H15 118.50
C16 C15 H15 118.50
C17 C16 C15 119.1(8)
C17 C16 H16 120.40
C15 C16 H16 120.40
C16 C17 C18 119.5(8)
C16 C17 H17 120.20
C18 C17 H17 120.20
C13 C18 C17 119.4(8)
C13 C18 H18 120.30
C17 C18 H18 120.30
N19 C19 H19A 109.50
N19 C19 H19B 109.50
H19A C19 H19B 109.50
N19 C19 H19C 109.50
H19A C19 H19C 109.50
H19B C19 H19C 109.50
N19 C20 H20A 109.50
N19 C20 H20B 109.50
H20A C20 H20B 109.50
N19 C20 H20C 109.50
H20A C20 H20C 109.50
H20B C20 H20C 109.50
C26 C21 C22 116.5(7)
C26 C21 Pt1 121.4(6)
C22 C21 Pt1 122.1(6)
C23 C22 C21 121.4(8)
C23 C22 H22 119.30
C21 C22 H22 119.30
C22 C23 C24 120.2(9)
C22 C23 H23 119.90
C24 C23 H23 119.90
C25 C24 C23 119.4(9)
C25 C24 H24 120.30
C23 C24 H24 120.30
C24 C25 C26 120.0(8)
C24 C25 H25 120.00
C26 C25 H25 120.00
C25 C26 C21 122.4(8)
C25 C26 H26 118.80
C21 C26 H26 118.80

loop_
_geom_bond_atom_site_label_1
_geom_bond_atom_site_label_2
_geom_bond_distance
Pt1 N8 2.003(6)
Pt1 C21 2.028(8)
Pt1 N1 2.032(6)
Pt1 N14 2.033(6)
P1 F6 1.594(6)
P1 F5 1.598(7)
P1 F2 1.598(6)
P1 F3 1.605(6)
P1 F4 1.605(5)
P1 F1 1.608(5)
N1 C2 1.343(10)
N1 C6 1.380(10)
N8 C7 1.333(10)
N8 C9 1.336(10)
N14 C15 1.345(11)
N14 C13 1.398(10)
N19 C11 1.339(11)
N19 C19 1.452(11)
N19 C20 1.467(11)
C2 C3 1.386(12)
C2 H2 0.9500
C3 C4 1.404(13)
C3 H3 0.9500
C4 C5 1.374(12)
C4 H4 0.9500
C5 C6 1.396(12)
C5 H5 0.9500
C6 C7 1.483(10)
C7 C12 1.378(12)
C9 C10 1.393(12)
C9 C13 1.474(11)
C10 C11 1.417(12)
C10 H10 0.9500
C11 C12 1.450(11)
C12 H12 0.9500
C13 C18 1.370(11)
C15 C16 1.389(12)
C15 H15 0.9500
C16 C17 1.369(12)
C16 H16 0.9500
C17 C18 1.398(12)
C17 H17 0.9500
C18 H18 0.9500
C19 H19A 0.9800
C19 H19B 0.9800
C19 H19C 0.9800
C20 H20A 0.9800
C20 H20B 0.9800
C20 H20C 0.9800
C21 C26 1.397(12)
C21 C22 1.418(12)
C22 C23 1.392(13)
C22 H22 0.9500
C23 C24 1.400(13)
C23 H23 0.9500
C24 C25 1.382(14)
C24 H24 0.9500
C25 C26 1.393(12)
C25 H25 0.9500
C26 H26 0.9500

loop_
_geom_torsion_atom_site_label_1
_geom_torsion_atom_site_label_2
_geom_torsion_atom_site_label_3
_geom_torsion_atom_site_label_4
_geom_torsion
N8 Pt1 N1 C2 -175.5(7)
C21 Pt1 N1 C2 7.1(7)
N14 Pt1 N1 C2 -175.4(7)
N8 Pt1 N1 C6 1.9(5)
C21 Pt1 N1 C6 -175.5(5)
N14 Pt1 N1 C6 2.1(10)
C21 Pt1 N8 C7 59(5)
N1 Pt1 N8 C7 -3.4(6)
N14 Pt1 N8 C7 176.7(6)
C21 Pt1 N8 C9 -115(5)
N1 Pt1 N8 C9 -177.2(6)
N14 Pt1 N8 C9 2.8(6)
N8 Pt1 N14 C15 179.2(7)
C21 Pt1 N14 C15 -3.4(7)
N1 Pt1 N14 C15 179.0(7)
N8 Pt1 N14 C13 -0.3(5)
C21 Pt1 N14 C13 177.0(5)
N1 Pt1 N14 C13 -0.5(10)
C6 N1 C2 C3 1.9(12)
Pt1 N1 C2 C3 179.2(6)
N1 C2 C3 C4 -0.3(13)
C2 C3 C4 C5 -0.6(12)
C3 C4 C5 C6 0.0(12)
C2 N1 C6 C5 -2.5(11)
Pt1 N1 C6 C5 179.7(6)
C2 N1 C6 C7 177.2(7)
Pt1 N1 C6 C7 -0.5(8)
C4 C5 C6 N1 1.6(12)
C4 C5 C6 C7 -178.1(7)
C9 N8 C7 C12 -3.2(12)
Pt1 N8 C7 C12 -176.7(6)
C9 N8 C7 C6 177.4(7)
Pt1 N8 C7 C6 3.9(9)
N1 C6 C7 N8 -2.1(10)
C5 C6 C7 N8 177.6(7)
N1 C6 C7 C12 178.5(7)
C5 C6 C7 C12 -1.7(13)
C7 N8 C9 C10 0.1(12)
Pt1 N8 C9 C10 173.6(6)
C7 N8 C9 C13 -178.1(7)
Pt1 N8 C9 C13 -4.5(9)
N8 C9 C10 C11 3.1(11)
C13 C9 C10 C11 -179.0(7)
C19 N19 C11 C10 -176.5(8)
C20 N19 C11 C10 6.4(12)
C19 N19 C11 C12 4.1(12)
C20 N19 C11 C12 -173.0(8)
C9 C10 C11 N19 177.3(8)
C9 C10 C11 C12 -3.3(11)
N8 C7 C12 C11 2.9(12)
C6 C7 C12 C11 -177.8(7)
N19 C11 C12 C7 179.8(8)
C10 C11 C12 C7 0.3(11)
C15 N14 C13 C18 -1.0(11)
Pt1 N14 C13 C18 178.6(6)
C15 N14 C13 C9 178.5(7)
Pt1 N14 C13 C9 -1.9(8)
N8 C9 C13 C18 -176.3(7)
C10 C9 C13 C18 5.6(12)
N8 C9 C13 N14 4.1(10)
C10 C9 C13 N14 -173.9(7)
C13 N14 C15 C16 -0.7(11)
Pt1 N14 C15 C16 179.8(6)
N14 C15 C16 C17 2.2(13)
C15 C16 C17 C18 -1.9(13)
N14 C13 C18 C17 1.3(12)
C9 C13 C18 C17 -178.2(7)
C16 C17 C18 C13 0.2(12)
N8 Pt1 C21 C26 -10(5)
N1 Pt1 C21 C26 51.7(7)
N14 Pt1 C21 C26 -127.5(7)
N8 Pt1 C21 C22 171(5)
N1 Pt1 C21 C22 -127.2(7)
N14 Pt1 C21 C22 53.7(8)
C26 C21 C22 C23 0.2(13)
Pt1 C21 C22 C23 179.0(7)
C21 C22 C23 C24 -0.3(15)
C22 C23 C24 C25 -1.4(15)
C23 C24 C25 C26 3.3(15)
C24 C25 C26 C21 -3.6(14)
C22 C21 C26 C25 1.8(13)
Pt1 C21 C26 C25 -177.1(7)
